data_7703618
loop_
_publ_author_name
'Abdel-Magied, Ahmed F'
'Theibich, Yusuf'
'Singh, Amrendra K.'
'Rahaman, Ahibur'
'Doverbratt, Isa'
'Raha, Arun K.'
'Haukka, Matti'
'Richmond, Michael G.'
'Nordlander, Ebbe'

_publ_section_title
;
 Asymmetric hydrogenation of an \a-unsaturated carboxylic acid catalyzed
 by intact chiral transition metal carbonyl clusters - diastereomeric
 control of enantioselectivity.
;
_journal_issue 14
_journal_name_full 'Dalton transactions (Cambridge, England : 2003)'
_journal_page_first 4244
_journal_page_last 4256
_journal_paper_doi 10.1039/c9dt04799a
_journal_volume 49
_journal_year 2020
_chemical_formula_moiety '(C49 H50 Fe O7 P2 Ru3 S), 1/4(C7H14)'
_chemical_formula_sum 'C49 H50 Fe O7 P2 Ru3 S'
_chemical_formula_weight 1203.95
_space_group_crystal_system orthorhombic
_space_group_IT_number 19
_space_group_name_Hall 'P 2ac 2ab'
_space_group_name_H-M_alt 'P 21 21 21'
_atom_sites_solution_hydrogens mixed
_audit_creation_method SHELXL-2017/1
_audit_update_record
;
2020-02-12 deposited with the CCDC.	2020-02-26 downloaded from the CCDC.
;
_cell_angle_alpha 90
_cell_angle_beta 90
_cell_angle_gamma 90
_cell_formula_units_Z 4
_cell_length_a 10.4751(2)
_cell_length_b 17.5460(4)
_cell_length_c 30.9412(8)
_cell_measurement_reflns_used 6668
_cell_measurement_temperature 170(2)
_cell_measurement_theta_max 30.0450
_cell_measurement_theta_min 2.6130
_cell_volume 5686.9(2)
_computing_cell_refinement
;
CrysAlisPro, Agilent Technologies,
Version 1.171.36.32 (release 02-08-2013 CrysAlis171 .NET)
(compiled Aug  2 2013,16:46:58)
;
_computing_data_collection
;
CrysAlisPro, Agilent Technologies,
Version 1.171.36.32 (release 02-08-2013 CrysAlis171 .NET)
(compiled Aug  2 2013,16:46:58)
;
_computing_data_reduction
;
CrysAlisPro, Agilent Technologies,
Version 1.171.36.32 (release 02-08-2013 CrysAlis171 .NET)
(compiled Aug  2 2013,16:46:58)
;
_computing_molecular_graphics 'CrystaMaker (CrystalMaker Software ltd., 2012)'
_computing_publication_material 'SHELXL-2017 (Sheldrick, 2017)'
_computing_structure_refinement 'SHELXL-2017 (Sheldrick, 2017)'
_computing_structure_solution 'SUPERFLIP (Palatinus & Chapuis, 2007)'
_diffrn_ambient_temperature 170(2)
_diffrn_detector_area_resol_mean 16.0107
_diffrn_measured_fraction_theta_full 0.996
_diffrn_measured_fraction_theta_max 0.993
_diffrn_measurement_device '\k-geometry diffractometer'
_diffrn_measurement_device_type 'SuperNova, Single source at offset, Eos'
_diffrn_measurement_method '\f scans and \w scans with \k offset'
_diffrn_radiation_monochromator mirror
_diffrn_radiation_type MoK\a
_diffrn_radiation_wavelength 0.71073
_diffrn_reflns_av_R_equivalents 0.0222
_diffrn_reflns_av_unetI/netI 0.0564
_diffrn_reflns_Laue_measured_fraction_full 0.996
_diffrn_reflns_Laue_measured_fraction_max 0.993
_diffrn_reflns_limit_h_max 5
_diffrn_reflns_limit_h_min -13
_diffrn_reflns_limit_k_max 14
_diffrn_reflns_limit_k_min -22
_diffrn_reflns_limit_l_max 39
_diffrn_reflns_limit_l_min -19
_diffrn_reflns_number 16529
_diffrn_reflns_point_group_measured_fraction_full 0.960
_diffrn_reflns_point_group_measured_fraction_max 0.931
_diffrn_reflns_theta_full 25.242
_diffrn_reflns_theta_max 27.500
_diffrn_reflns_theta_min 2.053
_diffrn_source micro-source
_exptl_absorpt_coefficient_mu 1.166
_exptl_absorpt_correction_T_max 0.941
_exptl_absorpt_correction_T_min 0.842
_exptl_absorpt_correction_type gaussian
_exptl_absorpt_process_details
;
CrysAlisPro, Agilent Technologies,
Version 1.171.36.28 (release 01-02-2013 CrysAlis171 .NET)
(compiled Feb  1 2013,16:14:44)
Numerical absorption correction based on gaussian integration over
a multifaceted crystal model
;
_exptl_crystal_colour yellow
_exptl_crystal_density_diffrn 1.406
_exptl_crystal_description plate
_exptl_crystal_F_000 2416
_exptl_crystal_size_max 0.196
_exptl_crystal_size_mid 0.103
_exptl_crystal_size_min 0.043
_refine_diff_density_max 0.401
_refine_diff_density_min -0.299
_refine_diff_density_rms 0.075
_refine_ls_abs_structure_details
;
 Flack x determined using 4010 quotients [(I+)-(I-)]/[(I+)+(I-)]
 (Parsons, Flack and Wagner, Acta Cryst. B69 (2013) 249-259).
;
_refine_ls_abs_structure_Flack -0.026(14)
_refine_ls_extinction_method none
_refine_ls_goodness_of_fit_ref 1.008
_refine_ls_hydrogen_treatment mixed
_refine_ls_matrix_type full
_refine_ls_number_parameters 577
_refine_ls_number_reflns 12194
_refine_ls_number_restraints 0
_refine_ls_restrained_S_all 1.008
_refine_ls_R_factor_all 0.0416
_refine_ls_R_factor_gt 0.0322
_refine_ls_shift/su_max 0.001
_refine_ls_shift/su_mean 0.000
_refine_ls_structure_factor_coef Fsqd
_refine_ls_weighting_details 'w=1/[\s^2^(Fo^2^)+(0.0216P)^2^] where P=(Fo^2^+2Fc^2^)/3'
_refine_ls_weighting_scheme calc
_refine_ls_wR_factor_gt 0.0629
_refine_ls_wR_factor_ref 0.0666
_reflns_Friedel_coverage 0.699
_reflns_Friedel_fraction_full 0.914
_reflns_Friedel_fraction_max 0.854
_reflns_number_gt 10724
_reflns_number_total 12194
_reflns_threshold_expression 'I > 2\s(I)'
_cod_data_source_file c9dt04799a2.cif
_cod_data_source_block af372_sq
_cod_depositor_comments 'Adding full bibliography for 7703615--7703621.cif.'
_cod_database_code 7703618
_shelx_shelxl_version_number 2017/1
_shelx_space_group_comment
;
The symmetry employed for this shelxl refinement is uniquely defined
by the following loop, which should always be used as a source of
symmetry information in preference to the above space-group names.
They are only intended as comments.
;
_shelx_estimated_absorpt_t_min 0.804
_shelx_estimated_absorpt_t_max 0.951

loop_
_space_group_symop_operation_xyz
'x, y, z'
'-x+1/2, -y, z+1/2'
'x+1/2, -y+1/2, -z'
'-x, y+1/2, -z+1/2'

loop_
_atom_site_label
_atom_site_type_symbol
_atom_site_fract_x
_atom_site_fract_y
_atom_site_fract_z
_atom_site_U_iso_or_equiv
_atom_site_adp_type
_atom_site_occupancy
_atom_site_site_symmetry_order
_atom_site_calc_flag
_atom_site_refinement_flags_posn
_atom_site_refinement_flags_adp
_atom_site_refinement_flags_occupancy
_atom_site_disorder_assembly
_atom_site_disorder_group
Ru1 Ru 0.63536(4) 0.33003(2) 0.36348(2) 0.02037(9) Uani 1 1 d . . . . .
H1 H 0.522(5) 0.394(2) 0.3325(14) 0.019(13) Uiso 1 1 d . . . . .
H2 H 0.628(7) 0.386(3) 0.269(2) 0.08(2) Uiso 1 1 d . . . . .
Ru2 Ru 0.48335(4) 0.34313(2) 0.28443(2) 0.01975(9) Uani 1 1 d . . . . .
Ru3 Ru 0.75622(4) 0.31133(2) 0.28525(2) 0.02420(10) Uani 1 1 d . . . . .
Fe2 Fe 0.28221(9) 0.57535(4) 0.40397(3) 0.0372(2) Uani 1 1 d . . . . .
S1 S 0.58883(13) 0.23432(7) 0.31202(5) 0.0236(3) Uani 1 1 d . . . . .
P1 P 0.49171(12) 0.31199(7) 0.42038(4) 0.0190(3) Uani 1 1 d . . . . .
P2 P 0.40616(13) 0.46564(7) 0.26385(4) 0.0224(3) Uani 1 1 d . . . . .
O1 O 0.7547(5) 0.4819(2) 0.38890(14) 0.0509(12) Uani 1 1 d . . . . .
O2 O 0.8166(4) 0.2323(2) 0.41454(15) 0.0488(12) Uani 1 1 d . . . . .
O3 O 0.4572(5) 0.2727(2) 0.19574(14) 0.0508(13) Uani 1 1 d . . . . .
O4 O 0.2249(4) 0.2769(2) 0.30771(13) 0.0345(10) Uani 1 1 d . . . . .
O5 O 0.8044(6) 0.2842(3) 0.18897(15) 0.0663(16) Uani 1 1 d . . . . .
O6 O 0.9315(4) 0.4477(2) 0.30123(14) 0.0399(11) Uani 1 1 d . . . . .
O7 O 0.9490(4) 0.1956(2) 0.31763(16) 0.0531(13) Uani 1 1 d . . . . .
C1 C 0.7065(5) 0.4256(3) 0.37995(18) 0.0304(13) Uani 1 1 d . . . . .
C2 C 0.7515(6) 0.2715(3) 0.39454(19) 0.0324(13) Uani 1 1 d . . . . .
C3 C 0.4632(6) 0.3007(3) 0.22858(19) 0.0314(13) Uani 1 1 d . . . . .
C4 C 0.3207(5) 0.3057(3) 0.30046(17) 0.0272(12) Uani 1 1 d . . . . .
C5 C 0.7852(6) 0.2913(3) 0.2246(2) 0.0405(16) Uani 1 1 d . . . . .
C6 C 0.8627(6) 0.3976(3) 0.29461(18) 0.0314(13) Uani 1 1 d . . . . .
C7 C 0.8794(6) 0.2404(3) 0.3051(2) 0.0350(14) Uani 1 1 d . . . . .
C8 C 0.4982(5) 0.2114(2) 0.43883(16) 0.0215(11) Uani 1 1 d . . . . .
C9 C 0.4851(6) 0.1533(3) 0.40912(17) 0.0319(13) Uani 1 1 d . . . . .
H9 H 0.465026 0.165540 0.379994 0.038 Uiso 1 1 calc R U . . .
C10 C 0.5005(6) 0.0777(3) 0.4206(2) 0.0374(15) Uani 1 1 d . . . . .
H10 H 0.489645 0.038520 0.399799 0.045 Uiso 1 1 calc R U . . .
C11 C 0.5317(7) 0.0601(3) 0.4624(2) 0.0439(17) Uani 1 1 d . . . . .
H11 H 0.543928 0.008366 0.470552 0.053 Uiso 1 1 calc R U . . .
C12 C 0.5452(8) 0.1161(3) 0.4923(2) 0.054(2) Uani 1 1 d . . . . .
H12 H 0.566759 0.103536 0.521278 0.065 Uiso 1 1 calc R U . . .
C13 C 0.5273(6) 0.1921(3) 0.48061(19) 0.0383(15) Uani 1 1 d . . . . .
H13 H 0.535524 0.230901 0.501825 0.046 Uiso 1 1 calc R U . . .
C14 C 0.5228(5) 0.3604(3) 0.47179(17) 0.0251(12) Uani 1 1 d . . . . .
C15 C 0.6460(6) 0.3812(3) 0.48352(19) 0.0334(13) Uani 1 1 d . . . . .
H15 H 0.714358 0.371969 0.464051 0.040 Uiso 1 1 calc R U . . .
C16 C 0.6710(7) 0.4152(3) 0.5231(2) 0.0456(17) Uani 1 1 d . . . . .
H16 H 0.756037 0.428417 0.530731 0.055 Uiso 1 1 calc R U . . .
C17 C 0.5722(7) 0.4298(4) 0.5512(2) 0.0502(19) Uani 1 1 d . . . . .
H17 H 0.589069 0.453787 0.578074 0.060 Uiso 1 1 calc R U . . .
C18 C 0.4499(7) 0.4099(3) 0.5406(2) 0.0448(17) Uani 1 1 d . . . . .
H18 H 0.382101 0.420695 0.560079 0.054 Uiso 1 1 calc R U . . .
C19 C 0.4244(6) 0.3735(3) 0.50113(19) 0.0332(14) Uani 1 1 d . . . . .
H19 H 0.339865 0.357819 0.494422 0.040 Uiso 1 1 calc R U . . .
C20 C 0.3238(4) 0.3302(3) 0.40948(16) 0.0202(10) Uani 1 1 d . . . . .
C21 C 0.2365(5) 0.2709(3) 0.41636(17) 0.0239(11) Uani 1 1 d . . . . .
H21 H 0.266110 0.225293 0.429505 0.029 Uiso 1 1 calc R U . . .
C22 C 0.1091(5) 0.2759(3) 0.40484(18) 0.0270(12) Uani 1 1 d . . . . .
H22 H 0.052497 0.234679 0.410138 0.032 Uiso 1 1 calc R U . . .
C23 C 0.0655(5) 0.3423(3) 0.38540(17) 0.0281(12) Uani 1 1 d . . . . .
H23 H -0.020983 0.346424 0.376400 0.034 Uiso 1 1 calc R U . . .
C24 C 0.1488(5) 0.4025(3) 0.37926(17) 0.0269(12) Uani 1 1 d . . . . .
H24 H 0.117182 0.447785 0.366310 0.032 Uiso 1 1 calc R U . . .
C25 C 0.2775(5) 0.3997(3) 0.39121(16) 0.0212(11) Uani 1 1 d . . . . .
C26 C 0.3547(5) 0.4705(3) 0.38580(17) 0.0256(12) Uani 1 1 d . . . . .
C27 C 0.4302(6) 0.5052(3) 0.41954(19) 0.0331(14) Uani 1 1 d . . . . .
H27 H 0.446153 0.484357 0.447360 0.040 Uiso 1 1 calc R U . . .
C28 C 0.4758(7) 0.5753(3) 0.4038(2) 0.0443(17) Uani 1 1 d . . . . .
H28 H 0.528692 0.609712 0.419307 0.053 Uiso 1 1 calc R U . . .
C29 C 0.4302(6) 0.5862(3) 0.3613(2) 0.0389(15) Uani 1 1 d . . . . .
H29 H 0.446691 0.629332 0.343650 0.047 Uiso 1 1 calc R U . . .
C30 C 0.3556(6) 0.5218(3) 0.34940(18) 0.0310(13) Uani 1 1 d . . . . .
C31 C 0.1084(8) 0.5609(4) 0.4338(2) 0.058(2) Uani 1 1 d . . . . .
H31 H 0.066725 0.513824 0.439514 0.069 Uiso 1 1 calc R U . . .
C32 C 0.1955(9) 0.5974(4) 0.4615(2) 0.068(3) Uani 1 1 d . . . . .
H32 H 0.223951 0.579239 0.488743 0.081 Uiso 1 1 calc R U . . .
C33 C 0.2339(9) 0.6676(3) 0.4408(2) 0.067(2) Uani 1 1 d . . . . .
H33 H 0.291409 0.704396 0.452098 0.081 Uiso 1 1 calc R U . . .
C34 C 0.1708(9) 0.6713(4) 0.4010(2) 0.068(3) Uani 1 1 d . . . . .
H34 H 0.178715 0.711254 0.380463 0.082 Uiso 1 1 calc R U . . .
C35 C 0.0931(8) 0.6055(4) 0.3963(2) 0.058(2) Uani 1 1 d . . . . .
H35 H 0.040301 0.593780 0.372249 0.069 Uiso 1 1 calc R U . . .
C36 C 0.2975(6) 0.5121(3) 0.30517(17) 0.0307(13) Uani 1 1 d . . . . .
H36 H 0.224051 0.476325 0.309039 0.037 Uiso 1 1 calc R U . . .
C37 C 0.2387(7) 0.5880(3) 0.2886(2) 0.056(2) Uani 1 1 d . . . . .
H37A H 0.304944 0.618269 0.274275 0.084 Uiso 1 1 calc R U . . .
H37B H 0.204051 0.616752 0.313104 0.084 Uiso 1 1 calc R U . . .
H37C H 0.170097 0.576831 0.268043 0.084 Uiso 1 1 calc R U . . .
C38 C 0.3032(5) 0.4587(3) 0.21494(19) 0.0281(12) Uani 1 1 d . . . . .
H38 H 0.350024 0.423307 0.195207 0.034 Uiso 1 1 calc R U . . .
C39 C 0.1752(6) 0.4193(4) 0.2233(2) 0.0444(17) Uani 1 1 d . . . . .
H39A H 0.189917 0.371888 0.239950 0.053 Uiso 1 1 calc R U . . .
H39B H 0.120274 0.453138 0.240962 0.053 Uiso 1 1 calc R U . . .
C40 C 0.1077(8) 0.4003(4) 0.1816(2) 0.068(2) Uani 1 1 d . . . . .
H40A H 0.023562 0.377472 0.188230 0.082 Uiso 1 1 calc R U . . .
H40B H 0.158442 0.362154 0.165483 0.082 Uiso 1 1 calc R U . . .
C41 C 0.0885(7) 0.4716(4) 0.1531(2) 0.065(2) Uani 1 1 d . . . . .
H41A H 0.049789 0.456475 0.125236 0.078 Uiso 1 1 calc R U . . .
H41B H 0.029352 0.507312 0.167710 0.078 Uiso 1 1 calc R U . . .
C42 C 0.2157(7) 0.5114(4) 0.1448(2) 0.0490(18) Uani 1 1 d . . . . .
H42A H 0.272062 0.477406 0.127847 0.059 Uiso 1 1 calc R U . . .
H42B H 0.201058 0.558329 0.127807 0.059 Uiso 1 1 calc R U . . .
C43 C 0.2804(6) 0.5317(3) 0.18740(18) 0.0371(15) Uani 1 1 d . . . . .
H43A H 0.226012 0.567738 0.203722 0.044 Uiso 1 1 calc R U . . .
H43B H 0.363064 0.556936 0.181510 0.044 Uiso 1 1 calc R U . . .
C44 C 0.5323(5) 0.5341(3) 0.24686(18) 0.0277(12) Uani 1 1 d . . . . .
H44 H 0.490128 0.583928 0.240295 0.033 Uiso 1 1 calc R U . . .
C45 C 0.5993(6) 0.5062(3) 0.20514(19) 0.0372(15) Uani 1 1 d . . . . .
H45A H 0.641533 0.456709 0.210814 0.045 Uiso 1 1 calc R U . . .
H45B H 0.534681 0.498233 0.182219 0.045 Uiso 1 1 calc R U . . .
C46 C 0.6975(6) 0.5633(4) 0.1897(2) 0.0501(18) Uani 1 1 d . . . . .
H46A H 0.654386 0.611606 0.182006 0.060 Uiso 1 1 calc R U . . .
H46B H 0.740156 0.543444 0.163469 0.060 Uiso 1 1 calc R U . . .
C47 C 0.7977(6) 0.5787(4) 0.2247(2) 0.0500(19) Uani 1 1 d . . . . .
H47A H 0.847295 0.531617 0.230125 0.060 Uiso 1 1 calc R U . . .
H47B H 0.857650 0.618418 0.214420 0.060 Uiso 1 1 calc R U . . .
C48 C 0.7349(6) 0.6049(3) 0.2664(2) 0.0494(18) Uani 1 1 d . . . . .
H48A H 0.694623 0.655228 0.261776 0.059 Uiso 1 1 calc R U . . .
H48B H 0.801054 0.610780 0.289061 0.059 Uiso 1 1 calc R U . . .
C49 C 0.6340(6) 0.5483(3) 0.28197(19) 0.0337(13) Uani 1 1 d . . . . .
H49A H 0.592221 0.568563 0.308278 0.040 Uiso 1 1 calc R U . . .
H49B H 0.675621 0.499501 0.289582 0.040 Uiso 1 1 calc R U . . .

loop_
_atom_site_aniso_label
_atom_site_aniso_U_11
_atom_site_aniso_U_22
_atom_site_aniso_U_33
_atom_site_aniso_U_23
_atom_site_aniso_U_13
_atom_site_aniso_U_12
Ru1 0.01744(18) 0.0241(2) 0.0196(2) 0.00265(18) 0.00161(17) -0.00080(16)
Ru2 0.02104(19) 0.02037(17) 0.0178(2) 0.00145(17) 0.00193(18) -0.00014(16)
Ru3 0.02158(19) 0.02575(19) 0.0253(2) 0.00027(19) 0.0069(2) 0.00105(17)
Fe2 0.0620(7) 0.0235(4) 0.0261(5) 0.0020(3) 0.0137(4) 0.0064(4)
S1 0.0245(7) 0.0201(6) 0.0264(8) 0.0026(5) 0.0036(6) 0.0002(5)
P1 0.0169(6) 0.0234(6) 0.0167(7) 0.0021(5) -0.0008(5) -0.0017(5)
P2 0.0251(7) 0.0226(6) 0.0194(7) 0.0044(6) 0.0027(6) 0.0021(5)
O1 0.058(3) 0.043(2) 0.051(3) -0.004(2) -0.001(3) -0.025(3)
O2 0.022(2) 0.068(3) 0.057(3) 0.032(2) -0.002(2) 0.008(2)
O3 0.071(4) 0.054(2) 0.027(3) -0.015(2) 0.001(2) -0.004(2)
O4 0.031(2) 0.039(2) 0.034(2) -0.0026(18) 0.0063(19) -0.0109(18)
O5 0.098(5) 0.068(3) 0.032(3) -0.015(3) 0.023(3) -0.019(3)
O6 0.032(2) 0.036(2) 0.052(3) 0.006(2) -0.002(2) -0.0094(19)
O7 0.036(3) 0.045(2) 0.078(4) 0.004(2) 0.002(2) 0.016(2)
C1 0.024(3) 0.042(3) 0.025(3) 0.011(3) 0.004(2) -0.002(3)
C2 0.019(3) 0.040(3) 0.038(4) 0.007(3) 0.006(3) -0.010(3)
C3 0.034(3) 0.034(3) 0.026(3) 0.005(3) 0.003(3) 0.002(3)
C4 0.029(3) 0.031(3) 0.021(3) 0.000(2) -0.001(2) 0.004(2)
C5 0.042(4) 0.037(3) 0.042(4) -0.006(3) 0.012(3) -0.008(3)
C6 0.028(3) 0.037(3) 0.029(3) 0.005(3) 0.003(3) 0.009(3)
C7 0.024(3) 0.034(3) 0.047(4) 0.000(3) 0.011(3) -0.001(3)
C8 0.016(2) 0.025(2) 0.024(3) 0.002(2) 0.001(2) 0.001(2)
C9 0.045(3) 0.033(3) 0.018(3) 0.000(2) 0.006(3) -0.005(3)
C10 0.045(4) 0.025(3) 0.042(4) 0.001(3) 0.010(3) -0.001(3)
C11 0.053(4) 0.029(3) 0.050(4) 0.011(3) -0.007(4) 0.009(3)
C12 0.089(6) 0.036(3) 0.037(4) 0.017(3) -0.028(4) -0.006(4)
C13 0.056(4) 0.029(3) 0.030(3) 0.003(3) -0.014(3) 0.000(3)
C14 0.030(3) 0.025(2) 0.020(3) 0.006(2) 0.003(2) 0.000(2)
C15 0.031(3) 0.042(3) 0.027(3) 0.001(3) -0.006(3) -0.005(3)
C16 0.053(4) 0.052(4) 0.032(4) -0.007(3) -0.014(3) -0.014(3)
C17 0.077(6) 0.051(4) 0.023(4) -0.014(3) -0.004(4) -0.009(4)
C18 0.064(5) 0.043(3) 0.027(4) -0.006(3) 0.012(3) -0.003(3)
C19 0.041(4) 0.030(3) 0.028(3) 0.001(3) 0.004(3) -0.003(3)
C20 0.021(2) 0.023(2) 0.017(3) 0.001(2) -0.001(2) -0.004(2)
C21 0.020(3) 0.027(2) 0.025(3) 0.007(2) 0.003(2) -0.003(2)
C22 0.018(3) 0.035(3) 0.028(3) 0.003(3) 0.001(2) -0.004(2)
C23 0.018(2) 0.041(3) 0.024(3) 0.003(3) 0.001(2) 0.004(2)
C24 0.028(3) 0.030(3) 0.023(3) 0.002(2) 0.004(2) 0.009(2)
C25 0.022(3) 0.026(2) 0.017(3) 0.000(2) 0.005(2) 0.002(2)
C26 0.031(3) 0.020(2) 0.026(3) 0.003(2) 0.004(3) 0.002(2)
C27 0.044(4) 0.027(3) 0.028(3) 0.000(2) 0.004(3) -0.003(3)
C28 0.064(5) 0.027(3) 0.042(4) -0.006(3) 0.006(4) -0.013(3)
C29 0.059(4) 0.024(3) 0.034(4) 0.002(3) 0.010(3) -0.002(3)
C30 0.041(3) 0.025(3) 0.028(3) 0.003(2) 0.014(3) 0.005(3)
C31 0.079(6) 0.039(4) 0.055(5) -0.004(4) 0.036(5) 0.014(4)
C32 0.122(8) 0.042(4) 0.039(5) 0.001(3) 0.037(5) 0.023(4)
C33 0.110(7) 0.035(3) 0.057(5) -0.013(3) 0.038(5) -0.001(4)
C34 0.113(7) 0.044(4) 0.048(5) 0.015(4) 0.040(5) 0.038(4)
C35 0.074(6) 0.053(4) 0.047(5) 0.004(4) 0.024(4) 0.037(4)
C36 0.038(3) 0.032(3) 0.022(3) 0.008(2) 0.009(3) 0.011(3)
C37 0.088(6) 0.049(3) 0.031(4) 0.012(3) 0.009(4) 0.041(4)
C38 0.026(3) 0.032(3) 0.026(3) 0.006(3) 0.001(3) 0.002(2)
C39 0.034(3) 0.058(4) 0.041(4) 0.016(3) -0.009(3) -0.011(3)
C40 0.052(5) 0.080(5) 0.073(6) 0.018(4) -0.029(4) -0.032(4)
C41 0.050(5) 0.095(6) 0.049(5) 0.018(4) -0.022(4) -0.006(4)
C42 0.062(5) 0.056(4) 0.029(4) 0.014(3) -0.010(3) 0.004(3)
C43 0.047(4) 0.040(3) 0.025(3) 0.012(3) -0.002(3) 0.001(3)
C44 0.028(3) 0.024(2) 0.032(3) 0.007(2) 0.001(3) -0.001(2)
C45 0.040(4) 0.042(3) 0.030(4) 0.005(3) 0.005(3) -0.006(3)
C46 0.041(4) 0.065(4) 0.045(4) 0.024(4) 0.018(3) -0.005(3)
C47 0.033(3) 0.051(4) 0.066(5) 0.022(4) 0.009(4) -0.008(3)
C48 0.040(4) 0.035(3) 0.073(5) 0.004(3) -0.010(4) -0.007(3)
C49 0.034(3) 0.035(3) 0.032(3) -0.004(3) 0.003(3) -0.001(2)

loop_
_atom_type_symbol
_atom_type_description
_atom_type_scat_dispersion_real
_atom_type_scat_dispersion_imag
_atom_type_scat_source
C C 0.0033 0.0016 'International Tables Vol C Tables 4.2.6.8 and 6.1.1.4'
H H 0.0000 0.0000 'International Tables Vol C Tables 4.2.6.8 and 6.1.1.4'
Fe Fe 0.3463 0.8444 'International Tables Vol C Tables 4.2.6.8 and 6.1.1.4'
O O 0.0106 0.0060 'International Tables Vol C Tables 4.2.6.8 and 6.1.1.4'
P P 0.1023 0.0942 'International Tables Vol C Tables 4.2.6.8 and 6.1.1.4'
Ru Ru -1.2594 0.8363 'International Tables Vol C Tables 4.2.6.8 and 6.1.1.4'
S S 0.1246 0.1234 'International Tables Vol C Tables 4.2.6.8 and 6.1.1.4'

loop_
_geom_angle_atom_site_label_1
_geom_angle_atom_site_label_2
_geom_angle_atom_site_label_3
_geom_angle
_geom_angle_site_symmetry_1
_geom_angle_site_symmetry_3
_geom_angle_publ_flag
C2 Ru1 C1 95.3(2) . . ?
C2 Ru1 P1 87.54(17) . . ?
C1 Ru1 P1 99.76(17) . . ?
C2 Ru1 S1 95.18(17) . . ?
C1 Ru1 S1 152.38(17) . . ?
P1 Ru1 S1 106.16(5) . . ?
C2 Ru1 Ru3 95.03(18) . . ?
C1 Ru1 Ru3 99.22(17) . . ?
P1 Ru1 Ru3 160.52(4) . . ?
S1 Ru1 Ru3 54.40(3) . . ?
C2 Ru1 Ru2 146.18(18) . . ?
C1 Ru1 Ru2 111.56(16) . . ?
P1 Ru1 Ru2 106.85(3) . . ?
S1 Ru1 Ru2 51.77(3) . . ?
Ru3 Ru1 Ru2 61.615(14) . . ?
C2 Ru1 H1 177.1(13) . . ?
C1 Ru1 H1 81.8(13) . . ?
P1 Ru1 H1 93.3(14) . . ?
S1 Ru1 H1 87.2(13) . . ?
Ru3 Ru1 H1 85.1(14) . . ?
Ru2 Ru1 H1 35.9(13) . . ?
C4 Ru2 C3 90.1(2) . . ?
C4 Ru2 S1 92.64(15) . . ?
C3 Ru2 S1 93.68(16) . . ?
C4 Ru2 P2 94.44(15) . . ?
C3 Ru2 P2 94.18(16) . . ?
S1 Ru2 P2 169.40(5) . . ?
C4 Ru2 Ru3 144.59(15) . . ?
C3 Ru2 Ru3 92.41(18) . . ?
S1 Ru2 Ru3 51.96(3) . . ?
P2 Ru2 Ru3 120.54(4) . . ?
C4 Ru2 Ru1 104.09(16) . . ?
C3 Ru2 Ru1 142.40(17) . . ?
S1 Ru2 Ru1 51.76(3) . . ?
P2 Ru2 Ru1 118.59(4) . . ?
Ru3 Ru2 Ru1 56.210(14) . . ?
C4 Ru2 H1 99.2(15) . . ?
C3 Ru2 H1 169.8(15) . . ?
S1 Ru2 H1 90.0(14) . . ?
P2 Ru2 H1 81.1(13) . . ?
Ru3 Ru2 H1 82.4(16) . . ?
Ru1 Ru2 H1 38.7(14) . . ?
C4 Ru2 H2 175(2) . . ?
C3 Ru2 H2 91(2) . . ?
S1 Ru2 H2 92(2) . . ?
P2 Ru2 H2 81(2) . . ?
Ru3 Ru2 H2 40(2) . . ?
Ru1 Ru2 H2 78(2) . . ?
H1 Ru2 H2 79(3) . . ?
C7 Ru3 C6 94.3(2) . . ?
C7 Ru3 C5 95.1(3) . . ?
C6 Ru3 C5 101.5(2) . . ?
C7 Ru3 S1 90.88(17) . . ?
C6 Ru3 S1 146.78(17) . . ?
C5 Ru3 S1 110.66(18) . . ?
C7 Ru3 Ru1 96.07(18) . . ?
C6 Ru3 Ru1 92.36(17) . . ?
C5 Ru3 Ru1 161.43(19) . . ?
S1 Ru3 Ru1 54.44(3) . . ?
C7 Ru3 Ru2 142.80(17) . . ?
C6 Ru3 Ru2 115.12(16) . . ?
C5 Ru3 Ru2 100.4(2) . . ?
S1 Ru3 Ru2 52.01(3) . . ?
Ru1 Ru3 Ru2 62.175(15) . . ?
C7 Ru3 H2 176.1(18) . . ?
C6 Ru3 H2 84.8(19) . . ?
C5 Ru3 H2 88.8(18) . . ?
S1 Ru3 H2 88(2) . . ?
Ru1 Ru3 H2 80.2(19) . . ?
Ru2 Ru3 H2 36(2) . . ?
C28 Fe2 C32 116.6(3) . . ?
C28 Fe2 C27 40.5(2) . . ?
C32 Fe2 C27 104.3(3) . . ?
C28 Fe2 C33 104.4(3) . . ?
C32 Fe2 C33 41.5(2) . . ?
C27 Fe2 C33 122.4(3) . . ?
C28 Fe2 C29 40.6(2) . . ?
C32 Fe2 C29 152.3(3) . . ?
C27 Fe2 C29 68.4(2) . . ?
C33 Fe2 C29 118.3(3) . . ?
C28 Fe2 C34 124.7(3) . . ?
C32 Fe2 C34 68.2(3) . . ?
C27 Fe2 C34 160.0(3) . . ?
C33 Fe2 C34 40.0(3) . . ?
C29 Fe2 C34 109.0(3) . . ?
C28 Fe2 C31 152.3(3) . . ?
C32 Fe2 C31 40.1(3) . . ?
C27 Fe2 C31 119.5(3) . . ?
C33 Fe2 C31 68.2(3) . . ?
C29 Fe2 C31 166.5(3) . . ?
C34 Fe2 C31 67.5(3) . . ?
C28 Fe2 C35 163.7(3) . . ?
C32 Fe2 C35 67.9(3) . . ?
C27 Fe2 C35 155.8(3) . . ?
C33 Fe2 C35 67.9(3) . . ?
C29 Fe2 C35 129.0(3) . . ?
C34 Fe2 C35 40.4(3) . . ?
C31 Fe2 C35 40.0(3) . . ?
C28 Fe2 C26 68.4(2) . . ?
C32 Fe2 C26 124.8(2) . . ?
C27 Fe2 C26 41.2(2) . . ?
C33 Fe2 C26 161.3(3) . . ?
C29 Fe2 C26 68.2(2) . . ?
C34 Fe2 C26 158.0(3) . . ?
C31 Fe2 C26 109.7(2) . . ?
C35 Fe2 C26 123.3(3) . . ?
C28 Fe2 C30 68.2(2) . . ?
C32 Fe2 C30 163.9(2) . . ?
C27 Fe2 C30 68.8(2) . . ?
C33 Fe2 C30 154.4(2) . . ?
C29 Fe2 C30 40.3(2) . . ?
C34 Fe2 C30 123.0(3) . . ?
C31 Fe2 C30 129.5(3) . . ?
C35 Fe2 C30 112.2(3) . . ?
C26 Fe2 C30 40.69(19) . . ?
Ru3 S1 Ru1 71.16(4) . . ?
Ru3 S1 Ru2 76.03(4) . . ?
Ru1 S1 Ru2 76.47(4) . . ?
C20 P1 C14 104.6(2) . . ?
C20 P1 C8 105.0(2) . . ?
C14 P1 C8 99.6(2) . . ?
C20 P1 Ru1 117.32(16) . . ?
C14 P1 Ru1 118.48(18) . . ?
C8 P1 Ru1 109.69(16) . . ?
C44 P2 C38 102.9(2) . . ?
C44 P2 C36 109.8(2) . . ?
C38 P2 C36 103.2(3) . . ?
C44 P2 Ru2 114.63(17) . . ?
C38 P2 Ru2 110.80(16) . . ?
C36 P2 Ru2 114.29(16) . . ?
O1 C1 Ru1 176.6(5) . . ?
O2 C2 Ru1 175.5(5) . . ?
O3 C3 Ru2 175.9(5) . . ?
O4 C4 Ru2 173.3(5) . . ?
O5 C5 Ru3 175.7(5) . . ?
O6 C6 Ru3 176.8(5) . . ?
O7 C7 Ru3 176.9(5) . . ?
C13 C8 C9 117.9(4) . . ?
C13 C8 P1 122.2(4) . . ?
C9 C8 P1 119.6(4) . . ?
C8 C9 C10 121.7(5) . . ?
C8 C9 H9 119.2 . . ?
C10 C9 H9 119.2 . . ?
C11 C10 C9 119.2(5) . . ?
C11 C10 H10 120.4 . . ?
C9 C10 H10 120.4 . . ?
C12 C11 C10 120.3(5) . . ?
C12 C11 H11 119.9 . . ?
C10 C11 H11 119.9 . . ?
C11 C12 C13 120.1(6) . . ?
C11 C12 H12 119.9 . . ?
C13 C12 H12 119.9 . . ?
C8 C13 C12 120.8(5) . . ?
C8 C13 H13 119.6 . . ?
C12 C13 H13 119.6 . . ?
C15 C14 C19 118.3(5) . . ?
C15 C14 P1 120.9(4) . . ?
C19 C14 P1 120.7(4) . . ?
C16 C15 C14 121.3(6) . . ?
C16 C15 H15 119.3 . . ?
C14 C15 H15 119.3 . . ?
C17 C16 C15 119.7(6) . . ?
C17 C16 H16 120.2 . . ?
C15 C16 H16 120.2 . . ?
C18 C17 C16 120.5(6) . . ?
C18 C17 H17 119.7 . . ?
C16 C17 H17 119.7 . . ?
C17 C18 C19 120.1(6) . . ?
C17 C18 H18 119.9 . . ?
C19 C18 H18 119.9 . . ?
C14 C19 C18 120.1(6) . . ?
C14 C19 H19 120.0 . . ?
C18 C19 H19 120.0 . . ?
C21 C20 C25 118.2(4) . . ?
C21 C20 P1 118.2(4) . . ?
C25 C20 P1 123.4(4) . . ?
C22 C21 C20 122.9(5) . . ?
C22 C21 H21 118.6 . . ?
C20 C21 H21 118.6 . . ?
C21 C22 C23 118.8(5) . . ?
C21 C22 H22 120.6 . . ?
C23 C22 H22 120.6 . . ?
C24 C23 C22 119.5(5) . . ?
C24 C23 H23 120.3 . . ?
C22 C23 H23 120.3 . . ?
C23 C24 C25 123.1(5) . . ?
C23 C24 H24 118.5 . . ?
C25 C24 H24 118.5 . . ?
C24 C25 C20 117.4(4) . . ?
C24 C25 C26 117.7(5) . . ?
C20 C25 C26 124.8(5) . . ?
C30 C26 C27 107.4(5) . . ?
C30 C26 C25 127.7(5) . . ?
C27 C26 C25 124.5(5) . . ?
C30 C26 Fe2 70.1(3) . . ?
C27 C26 Fe2 68.3(3) . . ?
C25 C26 Fe2 120.7(4) . . ?
C28 C27 C26 107.7(5) . . ?
C28 C27 Fe2 69.4(4) . . ?
C26 C27 Fe2 70.6(3) . . ?
C28 C27 H27 126.1 . . ?
C26 C27 H27 126.1 . . ?
Fe2 C27 H27 125.5 . . ?
C27 C28 C29 109.0(5) . . ?
C27 C28 Fe2 70.1(4) . . ?
C29 C28 Fe2 70.4(4) . . ?
C27 C28 H28 125.5 . . ?
C29 C28 H28 125.5 . . ?
Fe2 C28 H28 125.6 . . ?
C28 C29 C30 108.7(5) . . ?
C28 C29 Fe2 69.1(4) . . ?
C30 C29 Fe2 71.1(3) . . ?
C28 C29 H29 125.7 . . ?
C30 C29 H29 125.7 . . ?
Fe2 C29 H29 125.7 . . ?
C29 C30 C26 107.2(5) . . ?
C29 C30 C36 123.2(5) . . ?
C26 C30 C36 129.5(5) . . ?
C29 C30 Fe2 68.5(3) . . ?
C26 C30 Fe2 69.3(3) . . ?
C36 C30 Fe2 129.7(4) . . ?
C32 C31 C35 108.7(7) . . ?
C32 C31 Fe2 69.0(5) . . ?
C35 C31 Fe2 70.2(4) . . ?
C32 C31 H31 125.6 . . ?
C35 C31 H31 125.6 . . ?
Fe2 C31 H31 126.7 . . ?
C31 C32 C33 107.5(7) . . ?
C31 C32 Fe2 70.8(4) . . ?
C33 C32 Fe2 69.5(4) . . ?
C31 C32 H32 126.3 . . ?
C33 C32 H32 126.3 . . ?
Fe2 C32 H32 125.0 . . ?
C34 C33 C32 107.3(7) . . ?
C34 C33 Fe2 70.3(4) . . ?
C32 C33 Fe2 68.9(3) . . ?
C34 C33 H33 126.3 . . ?
C32 C33 H33 126.3 . . ?
Fe2 C33 H33 126.0 . . ?
C33 C34 C35 108.9(6) . . ?
C33 C34 Fe2 69.7(4) . . ?
C35 C34 Fe2 70.4(4) . . ?
C33 C34 H34 125.6 . . ?
C35 C34 H34 125.6 . . ?
Fe2 C34 H34 125.9 . . ?
C31 C35 C34 107.6(7) . . ?
C31 C35 Fe2 69.7(4) . . ?
C34 C35 Fe2 69.3(5) . . ?
C31 C35 H35 126.2 . . ?
C34 C35 H35 126.2 . . ?
Fe2 C35 H35 126.4 . . ?
C30 C36 C37 111.2(4) . . ?
C30 C36 P2 114.7(4) . . ?
C37 C36 P2 112.6(4) . . ?
C30 C36 H36 105.8 . . ?
C37 C36 H36 105.8 . . ?
P2 C36 H36 105.8 . . ?
C36 C37 H37A 109.5 . . ?
C36 C37 H37B 109.5 . . ?
H37A C37 H37B 109.5 . . ?
C36 C37 H37C 109.5 . . ?
H37A C37 H37C 109.5 . . ?
H37B C37 H37C 109.5 . . ?
C39 C38 C43 109.3(5) . . ?
C39 C38 P2 113.5(4) . . ?
C43 C38 P2 118.7(4) . . ?
C39 C38 H38 104.6 . . ?
C43 C38 H38 104.6 . . ?
P2 C38 H38 104.6 . . ?
C40 C39 C38 111.4(5) . . ?
C40 C39 H39A 109.4 . . ?
C38 C39 H39A 109.4 . . ?
C40 C39 H39B 109.4 . . ?
C38 C39 H39B 109.4 . . ?
H39A C39 H39B 108.0 . . ?
C39 C40 C41 111.8(6) . . ?
C39 C40 H40A 109.3 . . ?
C41 C40 H40A 109.3 . . ?
C39 C40 H40B 109.3 . . ?
C41 C40 H40B 109.3 . . ?
H40A C40 H40B 107.9 . . ?
C42 C41 C40 110.7(6) . . ?
C42 C41 H41A 109.5 . . ?
C40 C41 H41A 109.5 . . ?
C42 C41 H41B 109.5 . . ?
C40 C41 H41B 109.5 . . ?
H41A C41 H41B 108.1 . . ?
C43 C42 C41 110.5(6) . . ?
C43 C42 H42A 109.6 . . ?
C41 C42 H42A 109.6 . . ?
C43 C42 H42B 109.6 . . ?
C41 C42 H42B 109.6 . . ?
H42A C42 H42B 108.1 . . ?
C42 C43 C38 110.5(5) . . ?
C42 C43 H43A 109.6 . . ?
C38 C43 H43A 109.6 . . ?
C42 C43 H43B 109.6 . . ?
C38 C43 H43B 109.6 . . ?
H43A C43 H43B 108.1 . . ?
C49 C44 C45 109.0(5) . . ?
C49 C44 P2 113.3(4) . . ?
C45 C44 P2 110.6(3) . . ?
C49 C44 H44 107.9 . . ?
C45 C44 H44 107.9 . . ?
P2 C44 H44 107.9 . . ?
C46 C45 C44 111.2(5) . . ?
C46 C45 H45A 109.4 . . ?
C44 C45 H45A 109.4 . . ?
C46 C45 H45B 109.4 . . ?
C44 C45 H45B 109.4 . . ?
H45A C45 H45B 108.0 . . ?
C45 C46 C47 111.1(5) . . ?
C45 C46 H46A 109.4 . . ?
C47 C46 H46A 109.4 . . ?
C45 C46 H46B 109.4 . . ?
C47 C46 H46B 109.4 . . ?
H46A C46 H46B 108.0 . . ?
C48 C47 C46 110.9(5) . . ?
C48 C47 H47A 109.5 . . ?
C46 C47 H47A 109.5 . . ?
C48 C47 H47B 109.5 . . ?
C46 C47 H47B 109.5 . . ?
H47A C47 H47B 108.0 . . ?
C47 C48 C49 111.7(5) . . ?
C47 C48 H48A 109.3 . . ?
C49 C48 H48A 109.3 . . ?
C47 C48 H48B 109.3 . . ?
C49 C48 H48B 109.3 . . ?
H48A C48 H48B 107.9 . . ?
C48 C49 C44 111.2(5) . . ?
C48 C49 H49A 109.4 . . ?
C44 C49 H49A 109.4 . . ?
C48 C49 H49B 109.4 . . ?
C44 C49 H49B 109.4 . . ?
H49A C49 H49B 108.0 . . ?

loop_
_geom_bond_atom_site_label_1
_geom_bond_atom_site_label_2
_geom_bond_distance
_geom_bond_site_symmetry_2
_geom_bond_publ_flag
Ru1 C2 1.860(6) . yes
Ru1 C1 1.904(6) . yes
Ru1 P1 2.3376(13) . yes
Ru1 S1 2.3649(14) . yes
Ru1 Ru3 2.7511(6) . yes
Ru1 Ru2 2.9276(6) . yes
Ru1 H1 1.90(4) . yes
Ru2 C4 1.892(6) . yes
Ru2 C3 1.893(6) . yes
Ru2 S1 2.3653(13) . yes
Ru2 P2 2.3833(13) . yes
Ru2 Ru3 2.9123(6) . yes
Ru2 H1 1.78(4) . yes
Ru2 H2 1.76(7) . yes
Ru3 C7 1.896(6) . yes
Ru3 C6 1.902(6) . yes
Ru3 C5 1.934(7) . yes
Ru3 S1 2.3635(13) . yes
Ru3 H2 1.94(7) . yes
Fe2 C28 2.028(7) . ?
Fe2 C32 2.034(7) . ?
Fe2 C27 2.037(6) . ?
Fe2 C33 2.042(6) . ?
Fe2 C29 2.045(6) . ?
Fe2 C34 2.050(6) . ?
Fe2 C31 2.057(7) . ?
Fe2 C35 2.064(8) . ?
Fe2 C26 2.068(5) . ?
Fe2 C30 2.079(5) . ?
P1 C20 1.820(5) . ?
P1 C14 1.832(5) . ?
P1 C8 1.857(5) . ?
P2 C44 1.862(5) . ?
P2 C38 1.862(6) . ?
P2 C36 1.896(5) . ?
O1 C1 1.143(6) . ?
O2 C2 1.149(6) . ?
O3 C3 1.131(6) . ?
O4 C4 1.146(6) . ?
O5 C5 1.126(7) . ?
O6 C6 1.155(6) . ?
O7 C7 1.140(6) . ?
C8 C13 1.371(7) . ?
C8 C9 1.379(7) . ?
C9 C10 1.382(7) . ?
C9 H9 0.9500 . ?
C10 C11 1.369(8) . ?
C10 H10 0.9500 . ?
C11 C12 1.357(8) . ?
C11 H11 0.9500 . ?
C12 C13 1.394(7) . ?
C12 H12 0.9500 . ?
C13 H13 0.9500 . ?
C14 C15 1.389(8) . ?
C14 C19 1.393(8) . ?
C15 C16 1.387(8) . ?
C15 H15 0.9500 . ?
C16 C17 1.376(9) . ?
C16 H16 0.9500 . ?
C17 C18 1.367(9) . ?
C17 H17 0.9500 . ?
C18 C19 1.405(8) . ?
C18 H18 0.9500 . ?
C19 H19 0.9500 . ?
C20 C21 1.400(6) . ?
C20 C25 1.429(6) . ?
C21 C22 1.385(7) . ?
C21 H21 0.9500 . ?
C22 C23 1.388(7) . ?
C22 H22 0.9500 . ?
C23 C24 1.383(7) . ?
C23 H23 0.9500 . ?
C24 C25 1.398(7) . ?
C24 H24 0.9500 . ?
C25 C26 1.492(7) . ?
C26 C30 1.442(7) . ?
C26 C27 1.444(8) . ?
C27 C28 1.406(7) . ?
C27 H27 0.9500 . ?
C28 C29 1.412(9) . ?
C28 H28 0.9500 . ?
C29 C30 1.422(8) . ?
C29 H29 0.9500 . ?
C30 C36 1.507(8) . ?
C31 C32 1.405(11) . ?
C31 C35 1.411(9) . ?
C31 H31 0.9500 . ?
C32 C33 1.445(9) . ?
C32 H32 0.9500 . ?
C33 C34 1.399(11) . ?
C33 H33 0.9500 . ?
C34 C35 1.419(11) . ?
C34 H34 0.9500 . ?
C35 H35 0.9500 . ?
C36 C37 1.554(7) . ?
C36 H36 1.0000 . ?
C37 H37A 0.9800 . ?
C37 H37B 0.9800 . ?
C37 H37C 0.9800 . ?
C38 C39 1.531(7) . ?
C38 C43 1.556(7) . ?
C38 H38 1.0000 . ?
C39 C40 1.509(8) . ?
C39 H39A 0.9900 . ?
C39 H39B 0.9900 . ?
C40 C41 1.544(9) . ?
C40 H40A 0.9900 . ?
C40 H40B 0.9900 . ?
C41 C42 1.526(10) . ?
C41 H41A 0.9900 . ?
C41 H41B 0.9900 . ?
C42 C43 1.523(8) . ?
C42 H42A 0.9900 . ?
C42 H42B 0.9900 . ?
C43 H43A 0.9900 . ?
C43 H43B 0.9900 . ?
C44 C49 1.541(8) . ?
C44 C45 1.549(7) . ?
C44 H44 1.0000 . ?
C45 C46 1.514(8) . ?
C45 H45A 0.9900 . ?
C45 H45B 0.9900 . ?
C46 C47 1.531(9) . ?
C46 H46A 0.9900 . ?
C46 H46B 0.9900 . ?
C47 C48 1.522(9) . ?
C47 H47A 0.9900 . ?
C47 H47B 0.9900 . ?
C48 C49 1.527(8) . ?
C48 H48A 0.9900 . ?
C48 H48B 0.9900 . ?
C49 H49A 0.9900 . ?
C49 H49B 0.9900 . ?
